data_4516179
loop_
_publ_author_name
'Naik, Indravath K.'
'Bodapati, Ramakrishna'
'Sarkar, Rudraditya'
'Mondal, Navendu'
'Das, Samar K.'

_publ_section_title
;
 Functional Molecular System of Bis(pyrazolyl)pyridine Derivatives:
 Photophysics, Spectroscopy, Computation, and Ion Sensing.
;
_journal_issue 3
_journal_name_full 'ACS omega'
_journal_page_first 3022
_journal_page_last 3035
_journal_paper_doi 10.1021/acsomega.7b02006
_journal_volume 3
_journal_year 2018
_chemical_formula_moiety 'C23 H22 N6'
_chemical_formula_sum 'C23 H22 N6'
_chemical_formula_weight 382.47
_chemical_name_common pyrodpp
_space_group_IT_number 14
_space_group_name_Hall '-P 2ybc'
_space_group_name_H-M_alt 'P 1 21/c 1'
_symmetry_cell_setting monoclinic
_symmetry_space_group_name_Hall '-P 2ybc'
_symmetry_space_group_name_H-M 'P 1 21/c 1'
_atom_sites_solution_hydrogens geom
_atom_sites_solution_primary direct
_atom_sites_solution_secondary difmap
_audit_creation_method SHELXL-97
_cell_angle_alpha 90.00
_cell_angle_beta 113.73
_cell_angle_gamma 90.00
_cell_formula_units_Z 4
_cell_length_a 24.483(2)
_cell_length_b 4.4738(4)
_cell_length_c 19.705(2)
_cell_measurement_reflns_used 2250
_cell_measurement_temperature 273(2)
_cell_measurement_theta_max 26.36
_cell_measurement_theta_min 3.42
_cell_volume 1975.8(3)
_computing_structure_refinement 'SHELXL-97 (Sheldrick, 2008)'
_diffrn_ambient_temperature 273(2)
_diffrn_measured_fraction_theta_full ACTA50
_diffrn_measured_fraction_theta_max 0.792
_diffrn_measurement_device_type 'CCD area detector'
_diffrn_measurement_method 'phi and omega scans'
_diffrn_radiation_monochromator graphite
_diffrn_radiation_source 'fine-focus sealed tube'
_diffrn_radiation_type MoK\a
_diffrn_radiation_wavelength 0.71073
_diffrn_reflns_av_R_equivalents 0.1081
_diffrn_reflns_av_sigmaI/netI 0.1622
_diffrn_reflns_limit_h_max 30
_diffrn_reflns_limit_h_min -30
_diffrn_reflns_limit_k_max 5
_diffrn_reflns_limit_k_min -5
_diffrn_reflns_limit_l_max 24
_diffrn_reflns_limit_l_min -24
_diffrn_reflns_number 9935
_diffrn_reflns_theta_full ACTA50
_diffrn_reflns_theta_max 26.36
_diffrn_reflns_theta_min 3.42
_exptl_absorpt_coefficient_mu 0.080
_exptl_absorpt_correction_T_max 0.415
_exptl_absorpt_correction_T_min 0.398
_exptl_crystal_colour yellow
_exptl_crystal_density_diffrn 1.286
_exptl_crystal_density_meas 1.286
_exptl_crystal_density_method 'not measured'
_exptl_crystal_description needle
_exptl_crystal_F_000 808
_exptl_crystal_size_max 0.21
_exptl_crystal_size_mid 0.17
_exptl_crystal_size_min 0.14
_refine_diff_density_max 0.143
_refine_diff_density_min -0.151
_refine_diff_density_rms 0.035
_refine_ls_extinction_method none
_refine_ls_goodness_of_fit_ref 0.869
_refine_ls_hydrogen_treatment mixed
_refine_ls_matrix_type full
_refine_ls_number_parameters 262
_refine_ls_number_reflns 3218
_refine_ls_number_restraints 0
_refine_ls_restrained_S_all 0.869
_refine_ls_R_factor_all 0.2181
_refine_ls_R_factor_gt 0.0852
_refine_ls_shift/su_max 0.000
_refine_ls_shift/su_mean 0.000
_refine_ls_structure_factor_coef Fsqd
_refine_ls_weighting_details 'calc w=1/[\s^2^(Fo^2^)+(0.1846P)^2^+0.0000P] where P=(Fo^2^+2Fc^2^)/3'
_refine_ls_weighting_scheme calc
_refine_ls_wR_factor_gt 0.2269
_refine_ls_wR_factor_ref 0.3066
_reflns_number_gt 1289
_reflns_number_total 3218
_reflns_threshold_expression >2\s(I)
_cod_data_source_file ao7b02006_si_002.cif
_cod_data_source_block skd10vr_a
_cod_depositor_comments
;
The following automatic conversions were performed:

data item '_symmetry_cell_setting' value 'Monoclinic' was changed to
'monoclinic' in accordance with the
/home/data/users/saulius/crontab/automatic-downloads/current/ACS/lib/dictionaries/cif_core.dic
dictionary named 'cif_core.dic' version 2.4.2 last updated on
2011-04-26.

Automatic conversion script
Id: cif_fix_values 6909 2019-04-08 15:41:33Z antanas 
;
_cod_original_cell_volume 1975.9(3)
_cod_original_sg_symbol_H-M P2(1)/c
_cod_database_code 4516179

loop_
_symmetry_equiv_pos_as_xyz
'x, y, z'
'-x, y+1/2, -z+1/2'
'-x, -y, -z'
'x, -y-1/2, z-1/2'

loop_
_atom_site_label
_atom_site_type_symbol
_atom_site_fract_x
_atom_site_fract_y
_atom_site_fract_z
_atom_site_U_iso_or_equiv
_atom_site_adp_type
_atom_site_occupancy
_atom_site_symmetry_multiplicity
_atom_site_calc_flag
_atom_site_refinement_flags
N1 N 0.13829(16) 0.4309(7) 0.4889(2) 0.0507(10) Uani 1 1 d .
N5 N 0.12796(17) 0.7693(7) 0.3966(2) 0.0543(10) Uani 1 1 d .
N6 N 0.1495(2) 0.9341(9) 0.3546(3) 0.0711(13) Uani 1 1 d .
N3 N 0.14323(16) 0.0960(7) 0.5800(3) 0.0543(10) Uani 1 1 d .
C5 C 0.1649(2) 0.5784(8) 0.4525(3) 0.0508(11) Uani 1 1 d .
C6 C 0.3240(2) 0.3304(10) 0.5375(3) 0.0606(13) Uani 1 1 d .
H6 H 0.3396 0.4592 0.5113 0.073 Uiso 1 1 calc R
C3 C 0.26041(19) 0.3608(9) 0.5218(3) 0.0534(11) Uani 1 1 d .
C1 C 0.17301(18) 0.2507(8) 0.5425(3) 0.0493(11) Uani 1 1 d .
C10 C 0.5210(2) -0.1098(10) 0.6812(3) 0.0656(14) Uani 1 1 d .
H10 H 0.5433 -0.2348 0.7219 0.079 Uiso 1 1 calc R
N2A N 0.60999(17) 0.0065(10) 0.6630(3) 0.0676(12) Uani 1 1 d .
C2B C 0.23274(18) 0.2045(9) 0.5614(3) 0.0552(12) Uani 1 1 d .
H2B H 0.2548 0.0707 0.6002 0.066 Uiso 1 1 calc R
N4C N 0.17469(19) -0.0771(9) 0.6394(3) 0.0716(13) Uani 1 1 d .
C7D C 0.36181(19) 0.1403(10) 0.5849(3) 0.0553(11) Uani 1 1 d .
H7D H 0.3458 0.0127 0.6108 0.066 Uiso 1 1 calc R
C8E C 0.4252(2) 0.1042(9) 0.6017(3) 0.0529(11) Uani 1 1 d .
C13F C 0.4547(2) 0.2490(13) 0.5634(3) 0.0706(14) Uani 1 1 d .
H13F H 0.4325 0.3740 0.5226 0.085 Uiso 1 1 calc R
C11G C 0.54926(19) 0.0399(9) 0.6424(3) 0.0515(11) Uani 1 1 d .
C22H C 0.0514(2) 1.0203(10) 0.3200(3) 0.0691(14) Uani 1 1 d .
H22H H 0.0127 1.1011 0.2940 0.083 Uiso 1 1 calc R
C21I C 0.0689(2) 0.8211(10) 0.3756(3) 0.0614(13) Uani 1 1 d .
H21I H 0.0441 0.7319 0.3967 0.074 Uiso 1 1 calc R
C12J C 0.5153(2) 0.2150(12) 0.5832(3) 0.0699(15) Uani 1 1 d .
H12J H 0.5338 0.3145 0.5554 0.084 Uiso 1 1 calc R
C17K C 0.6488(2) -0.1245(13) 0.7321(4) 0.0763(16) Uani 1 1 d .
H17A H 0.6427 -0.3433 0.7317 0.092 Uiso 1 1 calc R
H17B H 0.6417 -0.0365 0.7739 0.092 Uiso 1 1 calc R
C9L C 0.4601(2) -0.0756(10) 0.6601(3) 0.0622(14) Uani 1 1 d .
H9L H 0.4415 -0.1804 0.6870 0.075 Uiso 1 1 calc R
C19M C 0.0763(3) -0.0956(12) 0.6144(4) 0.0825(19) Uani 1 1 d .
H19M H 0.0400 -0.1461 0.6185 0.099 Uiso 1 1 calc R
C23N C 0.1030(3) 1.0814(11) 0.3092(4) 0.0759(16) Uani 1 1 d .
H23N H 0.1044 1.2161 0.2726 0.091 Uiso 1 1 calc R
C20O C 0.1331(3) -0.1916(14) 0.6589(4) 0.0804(17) Uani 1 1 d .
H20O H 0.1416 -0.3255 0.6993 0.097 Uiso 1 1 calc R
C4P C 0.2254(2) 0.5550(10) 0.4669(3) 0.0550(12) Uani 1 1 d .
H4P H 0.2422 0.6700 0.4396 0.066 Uiso 1 1 calc R
C18Q C 0.0836(2) 0.0888(10) 0.5630(4) 0.0683(15) Uani 1 1 d .
H18Q H 0.0532 0.1907 0.5234 0.082 Uiso 1 1 calc R
C14R C 0.6419(2) 0.1406(13) 0.6236(4) 0.0772(16) Uani 1 1 d .
H14A H 0.6402 0.3615 0.6252 0.093 Uiso 1 1 calc R
H14B H 0.6257 0.0743 0.5713 0.093 Uiso 1 1 calc R
C15S C 0.7049(3) 0.0292(18) 0.6653(5) 0.119(3) Uani 1 1 d .
H15A H 0.7127 -0.1459 0.6397 0.143 Uiso 1 1 calc R
H15B H 0.7340 0.1880 0.6683 0.143 Uiso 1 1 calc R
C16T C 0.7105(2) -0.0529(17) 0.7385(5) 0.100(2) Uani 1 1 d .
H16A H 0.7276 0.1144 0.7735 0.120 Uiso 1 1 calc R
H16B H 0.7368 -0.2291 0.7566 0.120 Uiso 1 1 calc R

loop_
_atom_site_aniso_label
_atom_site_aniso_U_11
_atom_site_aniso_U_22
_atom_site_aniso_U_33
_atom_site_aniso_U_23
_atom_site_aniso_U_13
_atom_site_aniso_U_12
N1 0.050(2) 0.0524(19) 0.048(3) -0.0102(16) 0.0186(19) -0.0001(14)
N5 0.061(2) 0.0529(19) 0.047(3) -0.0045(17) 0.020(2) 0.0028(16)
N6 0.083(3) 0.069(2) 0.065(3) 0.004(2) 0.034(3) 0.009(2)
N3 0.050(2) 0.058(2) 0.055(3) -0.0031(18) 0.021(2) 0.0002(14)
C5 0.053(2) 0.052(2) 0.046(3) -0.009(2) 0.018(2) 0.0010(17)
C6 0.057(3) 0.065(3) 0.064(4) 0.003(2) 0.029(3) 0.000(2)
C3 0.055(3) 0.051(2) 0.053(3) -0.006(2) 0.021(2) -0.0015(18)
C1 0.052(2) 0.043(2) 0.053(3) -0.0072(19) 0.021(2) -0.0003(16)
C10 0.062(3) 0.079(3) 0.058(4) 0.018(3) 0.026(3) 0.011(2)
N2A 0.049(2) 0.090(3) 0.064(3) 0.019(2) 0.022(2) 0.0038(19)
C2B 0.054(3) 0.054(2) 0.057(3) -0.001(2) 0.021(3) 0.0044(18)
N4C 0.062(3) 0.078(3) 0.070(3) 0.016(2) 0.022(3) -0.0007(19)
C7D 0.050(3) 0.064(3) 0.052(3) -0.004(2) 0.020(2) -0.0033(19)
C8E 0.055(3) 0.049(2) 0.057(3) -0.008(2) 0.025(3) -0.0044(17)
C13F 0.058(3) 0.087(3) 0.063(4) 0.022(3) 0.020(3) 0.006(2)
C11G 0.049(2) 0.057(2) 0.044(3) -0.004(2) 0.014(2) 0.0003(18)
C22H 0.070(3) 0.068(3) 0.050(3) -0.003(3) 0.004(3) 0.012(2)
C21I 0.058(3) 0.062(3) 0.058(4) -0.002(2) 0.016(3) 0.002(2)
C12J 0.055(3) 0.091(3) 0.069(4) 0.019(3) 0.031(3) 0.001(2)
C17K 0.063(3) 0.100(4) 0.062(4) 0.016(3) 0.022(3) 0.013(3)
C9L 0.058(3) 0.070(3) 0.066(4) 0.006(2) 0.033(3) 0.001(2)
C19M 0.068(4) 0.097(4) 0.096(5) 0.011(3) 0.048(4) 0.005(3)
C23N 0.104(5) 0.068(3) 0.055(4) 0.013(3) 0.032(4) 0.019(3)
C20O 0.086(4) 0.095(4) 0.064(4) 0.020(3) 0.035(4) -0.005(3)
C4P 0.057(3) 0.061(3) 0.047(3) -0.004(2) 0.021(2) 0.0004(19)
C18Q 0.050(3) 0.083(3) 0.072(4) 0.006(3) 0.024(3) 0.005(2)
C14R 0.054(3) 0.104(4) 0.071(4) 0.013(3) 0.023(3) -0.003(3)
C15S 0.050(3) 0.190(7) 0.110(7) 0.061(6) 0.025(4) 0.009(4)
C16T 0.056(3) 0.130(5) 0.097(6) 0.035(4) 0.013(4) 0.003(3)

loop_
_atom_type_symbol
_atom_type_description
_atom_type_scat_dispersion_real
_atom_type_scat_dispersion_imag
_atom_type_scat_source
C C 0.0033 0.0016 'International Tables Vol C Tables 4.2.6.8 and 6.1.1.4'
H H 0.0000 0.0000 'International Tables Vol C Tables 4.2.6.8 and 6.1.1.4'
N N 0.0061 0.0033 'International Tables Vol C Tables 4.2.6.8 and 6.1.1.4'

loop_
_geom_angle_atom_site_label_1
_geom_angle_atom_site_label_2
_geom_angle_atom_site_label_3
_geom_angle
C1 N1 C5 115.9(3)
N6 N5 C21I 110.5(4)
N6 N5 C5 121.5(4)
C21I N5 C5 128.1(4)
C23N N6 N5 104.2(4)
N4C N3 C18Q 112.3(4)
N4C N3 C1 119.9(4)
C18Q N3 C1 127.7(5)
N1 C5 C4P 124.5(4)
N1 C5 N5 115.3(4)
C4P C5 N5 120.2(4)
C7D C6 C3 126.1(4)
C7D C6 H6 116.9
C3 C6 H6 116.9
C4P C3 C2B 117.4(4)
C4P C3 C6 119.6(4)
C2B C3 C6 123.0(4)
N1 C1 C2B 125.4(4)
N1 C1 N3 114.4(3)
C2B C1 N3 120.2(4)
C11G C10 C9L 119.7(5)
C11G C10 H10 120.2
C9L C10 H10 120.2
C11G N2A C14R 123.5(5)
C11G N2A C17K 123.1(4)
C14R N2A C17K 112.7(4)
C1 C2B C3 118.2(4)
C1 C2B H2B 120.9
C3 C2B H2B 120.9
C20O N4C N3 103.6(4)
C6 C7D C8E 127.5(4)
C6 C7D H7D 116.2
C8E C7D H7D 116.2
C9L C8E C13F 116.0(4)
C9L C8E C7D 120.0(4)
C13F C8E C7D 124.0(5)
C12J C13F C8E 121.7(5)
C12J C13F H13F 119.1
C8E C13F H13F 119.1
N2A C11G C10 120.0(5)
N2A C11G C12J 121.5(4)
C10 C11G C12J 118.5(4)
C21I C22H C23N 104.2(4)
C21I C22H H22H 127.9
C23N C22H H22H 127.9
C22H C21I N5 108.2(4)
C22H C21I H21I 125.9
N5 C21I H21I 125.9
C13F C12J C11G 121.1(4)
C13F C12J H12J 119.5
C11G C12J H12J 119.5
N2A C17K C16T 104.6(5)
N2A C17K H17A 110.8
C16T C17K H17A 110.8
N2A C17K H17B 110.8
C16T C17K H17B 110.8
H17A C17K H17B 108.9
C8E C9L C10 123.0(4)
C8E C9L H9L 118.5
C10 C9L H9L 118.5
C18Q C19M C20O 104.9(4)
C18Q C19M H19M 127.5
C20O C19M H19M 127.5
N6 C23N C22H 112.9(5)
N6 C23N H23N 123.5
C22H C23N H23N 123.5
N4C C20O C19M 113.0(5)
N4C C20O H20O 123.5
C19M C20O H20O 123.5
C3 C4P C5 118.7(4)
C3 C4P H4P 120.7
C5 C4P H4P 120.7
N3 C18Q C19M 106.2(5)
N3 C18Q H18Q 126.9
C19M C18Q H18Q 126.9
N2A C14R C15S 103.2(5)
N2A C14R H14A 111.1
C15S C14R H14A 111.1
N2A C14R H14B 111.1
C15S C14R H14B 111.1
H14A C14R H14B 109.1
C16T C15S C14R 107.0(5)
C16T C15S H15A 110.3
C14R C15S H15A 110.3
C16T C15S H15B 110.3
C14R C15S H15B 110.3
H15A C15S H15B 108.6
C15S C16T C17K 106.6(6)
C15S C16T H16A 110.4
C17K C16T H16A 110.4
C15S C16T H16B 110.4
C17K C16T H16B 110.4
H16A C16T H16B 108.6

loop_
_geom_bond_atom_site_label_1
_geom_bond_atom_site_label_2
_geom_bond_distance
N1 C1 1.329(6)
N1 C5 1.324(6)
N5 N6 1.362(5)
N5 C21I 1.355(5)
N5 C5 1.400(6)
N6 C23N 1.308(7)
N3 N4C 1.356(6)
N3 C18Q 1.360(6)
N3 C1 1.411(5)
C5 C4P 1.394(6)
C6 C7D 1.325(7)
C6 C3 1.467(6)
C6 H6 0.9500
C3 C4P 1.384(7)
C3 C2B 1.408(6)
C1 C2B 1.371(5)
C10 C11G 1.392(6)
C10 C9L 1.386(6)
C10 H10 0.9500
N2A C11G 1.383(6)
N2A C14R 1.435(6)
N2A C17K 1.436(7)
C2B H2B 0.9500
N4C C20O 1.327(6)
C7D C8E 1.459(6)
C7D H7D 0.9500
C8E C9L 1.382(7)
C8E C13F 1.397(6)
C13F C12J 1.384(6)
C13F H13F 0.9500
C11G C12J 1.373(7)
C22H C21I 1.342(7)
C22H C23N 1.390(6)
C22H H22H 0.9500
C21I H21I 0.9500
C12J H12J 0.9500
C17K C16T 1.498(7)
C17K H17A 0.9900
C17K H17B 0.9900
C9L H9L 0.9500
C19M C18Q 1.374(8)
C19M C20O 1.382(8)
C19M H19M 0.9500
C23N H23N 0.9500
C20O H20O 0.9500
C4P H4P 0.9500
C18Q H18Q 0.9500
C14R C15S 1.511(8)
C14R H14A 0.9900
C14R H14B 0.9900
C15S C16T 1.441(12)
C15S H15A 0.9900
C15S H15B 0.9900
C16T H16A 0.9900
C16T H16B 0.9900
